data_1534312
loop_
_publ_author_name
'Braun, P.B.'

_publ_section_title
;
 The crystal structures of a new group of ferromagnetic compounds
;
_journal_name_full 'Philips Research Reports'
_journal_page_first 491
_journal_page_last 548
_journal_volume 12
_journal_year 1957
_chemical_formula_sum 'Ba2 Fe30 O46'
_space_group_IT_number 166
_symmetry_space_group_name_Hall '-R 3 2"'
_symmetry_space_group_name_H-M 'R -3 m :H'
_cell_angle_alpha 90
_cell_angle_beta 90
_cell_angle_gamma 120
_cell_formula_units_Z 3
_cell_length_a 5.88
_cell_length_b 5.88
_cell_length_c 84.11
_cell_volume 2518.448
_citation_journal_id_ASTM PRREA9
_cod_data_source_file Braun_PRREA9_1957_122.cif
_cod_data_source_block Ba2Fe30O46
_cod_database_code 1534312

loop_
_symmetry_equiv_pos_as_xyz
x,y,z
-y,x-y,z
-x+y,-x,z
y,x,-z
-x,-x+y,-z
x-y,-y,-z
-x,-y,-z
y,-x+y,-z
x-y,x,-z
-y,-x,z
x,x-y,z
-x+y,y,z
x+2/3,y+1/3,z+1/3
-y+2/3,x-y+1/3,z+1/3
-x+y+2/3,-x+1/3,z+1/3
y+2/3,x+1/3,-z+1/3
-x+2/3,-x+y+1/3,-z+1/3
x-y+2/3,-y+1/3,-z+1/3
-x+2/3,-y+1/3,-z+1/3
y+2/3,-x+y+1/3,-z+1/3
x-y+2/3,x+1/3,-z+1/3
-y+2/3,-x+1/3,z+1/3
x+2/3,x-y+1/3,z+1/3
-x+y+2/3,y+1/3,z+1/3
x+1/3,y+2/3,z+2/3
-y+1/3,x-y+2/3,z+2/3
-x+y+1/3,-x+2/3,z+2/3
y+1/3,x+2/3,-z+2/3
-x+1/3,-x+y+2/3,-z+2/3
x-y+1/3,-y+2/3,-z+2/3
-x+1/3,-y+2/3,-z+2/3
y+1/3,-x+y+2/3,-z+2/3
x-y+1/3,x+2/3,-z+2/3
-y+1/3,-x+2/3,z+2/3
x+1/3,x-y+2/3,z+2/3
-x+y+1/3,y+2/3,z+2/3

loop_
_atom_site_label
_atom_site_type_symbol
_atom_site_fract_x
_atom_site_fract_y
_atom_site_fract_z
_atom_site_occupancy
_atom_site_U_iso_or_equiv
O1 O-2 0.1667 0.8333 0.0137 1 0.0
O11 O-2 0 0 0.1524 1 0.0
Ba1 Ba+2 0 0 0.098 1 0.0
Fe5 Fe+2 0.1667 0.8333 0.059 1 0.0
Fe3 Fe+2 0.3333 0.6667 0.029 1 0.0
Fe6 Fe+2 0.6667 0.3333 0.0817 1 0.0
Fe8 Fe+2 0.6667 0.3333 0.1145 1 0.0
Fe4 Fe+2 0.6667 0.3333 0.036 1 0.0
O5 O-2 -0.1667 0.1667 0.0702 1 0.0
Fe7 Fe+2 0.3333 0.6667 0.098 1 0.0
Fe2 Fe+2 0 0 0.0224 1 0.0
O8 O-2 -0.1667 0.1667 0.125 1 0.0
O2 O-2 0.6667 0.3333 0.0137 1 0.0
O4 O-2 0 0 0.0438 1 0.0
Fe11 Fe+2 0.3333 0.6667 0.1667 1 0.0
Fe1 Fe+2 0.5 0.5 0 1 0.0
O7 O-2 0.5 0.5 0.098 1 0.0
Fe10 Fe+2 0.6667 0.3333 0.159 1 0.0
O9 O-2 0.3333 0.6667 0.125 1 0.0
O10 O-2 0.5 0.5 0.1524 1 0.0
O6 O-2 0.3333 0.6667 0.0702 1 0.0
O3 O-2 0.5 0.5 0.0438 1 0.0
Fe9 Fe+2 0.1667 0.8333 0.1368 1 0.0
